data_4323945
loop_
_publ_author_name
'Smuruthi Kamepalli'
'Claire J. Carmalt'
'Robert D. Culp'
'Alan H. Cowley'
'Richard A. Jones'
'Nicholas C. Norman'

_publ_section_title
;
 Synthesis and Structures of Intramolecularly Base-Coordinated Aryl Group
 15 Compounds
;
_journal_name_full 'Inorganic Chemistry'
_journal_page_first 6179
_journal_page_last 6183
_journal_paper_doi 10.1021/ic960516c
_journal_volume 35
_journal_year 1996
_chemical_formula_structural '((C H3)2 N C H2 C6 H4)3 Bi'
_chemical_formula_sum 'C27 H36 Bi N3'
_chemical_formula_weight 611.57
_chemical_name_systematic
; 
 ? 
;
_space_group_IT_number 4
_symmetry_cell_setting monoclinic
_symmetry_space_group_name_Hall 'P 2yb'
_symmetry_space_group_name_H-M 'P 1 21 1'
_atom_sites_solution_hydrogens geom
_atom_sites_solution_primary direct
_atom_sites_solution_secondary difmap
_audit_creation_method SHELXL
_cell_angle_alpha 90.00
_cell_angle_beta 90.076(11)
_cell_angle_gamma 90.00
_cell_formula_units_Z 4
_cell_length_a 9.2996(12)
_cell_length_b 18.445(3)
_cell_length_c 15.601(2)
_cell_measurement_reflns_used 25
_cell_measurement_temperature 293(2)
_cell_measurement_theta_max 24.97
_cell_measurement_theta_min 2.55
_cell_volume 2676.1(7)
_computing_cell_refinement 'Enraf CAD4 Express'
_computing_data_collection 'Enraf CAD4 Express'
_computing_data_reduction 'Siemens SHELXTL'
_computing_molecular_graphics 'Siemens SHELXTL'
_computing_publication_material 'Siemens SHELXTL'
_computing_structure_refinement 'SHELXL-93 (Sheldrick, 1993)'
_computing_structure_solution 'SHELXS-86 (Sheldrick, 1990)'
_diffrn_ambient_temperature 293(2)
_diffrn_measurement_device 'Enraf Nonius CAD4'
_diffrn_measurement_method '2\q-\q scans'
_diffrn_radiation_monochromator graphite
_diffrn_radiation_source 'fine-focus sealed tube'
_diffrn_radiation_type MoK\a
_diffrn_radiation_wavelength 0.71073
_diffrn_reflns_av_R_equivalents 0.1042
_diffrn_reflns_av_sigmaI/netI 0.1151
_diffrn_reflns_limit_h_max 11
_diffrn_reflns_limit_h_min -1
_diffrn_reflns_limit_k_max 21
_diffrn_reflns_limit_k_min -21
_diffrn_reflns_limit_l_max 18
_diffrn_reflns_limit_l_min -18
_diffrn_reflns_number 11644
_diffrn_reflns_theta_max 24.97
_diffrn_reflns_theta_min 2.55
_diffrn_standards_decay_% 8.85
_diffrn_standards_interval_time 1800
_diffrn_standards_number 3
_exptl_absorpt_coefficient_mu 6.605
_exptl_absorpt_correction_T_max 0.61909
_exptl_absorpt_correction_T_min 0.13519
_exptl_absorpt_correction_type SHELXA
_exptl_crystal_colour colorless
_exptl_crystal_density_diffrn 1.518
_exptl_crystal_description plate
_exptl_crystal_F_000 1208
_exptl_crystal_size_max 0.48
_exptl_crystal_size_mid 0.47
_exptl_crystal_size_min 0.19
_refine_diff_density_max 2.023
_refine_diff_density_min -1.342
_refine_diff_density_rms 0.189
_refine_ls_abs_structure_details 'Flack H D (1983), Acta Cryst. A39, 876-881'
_refine_ls_abs_structure_Flack 0.03(3)
_refine_ls_extinction_method none
_refine_ls_goodness_of_fit_all 1.081
_refine_ls_goodness_of_fit_obs 1.209
_refine_ls_hydrogen_treatment refU
_refine_ls_matrix_type full
_refine_ls_number_parameters 552
_refine_ls_number_reflns 9388
_refine_ls_number_restraints 55
_refine_ls_restrained_S_all 1.119
_refine_ls_restrained_S_obs 1.202
_refine_ls_R_factor_all 0.1492
_refine_ls_R_factor_obs 0.0783
_refine_ls_shift/esd_max 0.464
_refine_ls_shift/esd_mean 0.026
_refine_ls_structure_factor_coef Fsqd
_refine_ls_weighting_details 'w=1/[\s^2^(Fo^2^)+(0.0650P)^2^+40.0000P] where P=(Fo^2^+2Fc^2^)/3'
_refine_ls_weighting_scheme calc
_refine_ls_wR_factor_all 0.2132
_refine_ls_wR_factor_obs 0.1716
_reflns_number_observed 5409
_reflns_number_total 9397
_reflns_observed_criterion >2sigma(I)
_cod_data_source_file ic960516c_3.cif
_cod_data_source_block Compound6
_cod_depositor_comments
;
The following automatic conversions were performed:

'_refine_ls_weighting_scheme' value 'calc
w=1/[\s^2^(Fo^2^)+(0.0650P)^2^+40.0000P] where P=(Fo^2^+2Fc^2^)/3'
was changed to 'calc'. New tag '_refine_ls_weighting_details' was
created. The value of the new tag was set to
'w=1/[\s^2^(Fo^2^)+(0.0650P)^2^+40.0000P] where P=(Fo^2^+2Fc^2^)/3'.

Automatic conversion script
Id: cif_fix_values 3143 2015-03-26 13:38:13Z robertas 
;
_cod_database_code 4323945

loop_
_symmetry_equiv_pos_as_xyz
'x, y, z'
'-x, y+1/2, -z'

loop_
_atom_site_aniso_label
_atom_site_aniso_U_11
_atom_site_aniso_U_22
_atom_site_aniso_U_33
_atom_site_aniso_U_23
_atom_site_aniso_U_13
_atom_site_aniso_U_12
Bi1 0.0422(4) 0.0488(8) 0.0480(6) 0.0080(10) 0.0052(3) -0.0021(12)
Bi2 0.0478(4) 0.0477(8) 0.0473(6) 0.0084(10) -0.0054(3) -0.0035(12)
N1 0.100(14) 0.059(18) 0.026(12) 0.013(11) 0.004(9) -0.036(14)
N2 0.071(13) 0.074(18) 0.066(14) -0.006(13) 0.003(12) 0.030(13)
N3 0.060(12) 0.047(16) 0.057(15) 0.015(11) 0.003(11) 0.030(9)
N4 0.061(14) 0.106(23) 0.076(17) 0.024(17) 0.008(12) -0.045(15)
N5 0.062(12) 0.044(16) 0.059(15) -0.011(10) 0.001(11) 0.007(9)
N6 0.082(13) 0.137(28) 0.026(13) 0.001(13) 0.011(9) -0.058(17)
C11 0.041(12) 0.063(20) 0.067(20) 0.024(14) -0.018(10) -0.027(13)
C12 0.067(15) 0.006(12) 0.097(23) 0.011(12) -0.032(12) -0.007(10)
C13 0.101(20) 0.015(15) 0.113(30) 0.009(17) -0.020(16) 0.008(13)
C14 0.076(18) 0.041(18) 0.127(32) -0.036(15) -0.026(16) 0.014(16)
C15 0.043(15) 0.082(21) 0.072(21) -0.027(15) -0.028(13) 0.030(13)
C16 0.074(16) 0.012(14) 0.076(21) 0.015(14) 0.006(13) 0.004(11)
C17 0.125(17) 0.050(22) 0.042(19) 0.024(16) -0.013(12) -0.019(18)
C18 0.175(44) 0.268(74) 0.156(50) -0.117(45) 0.056(36) -0.194(50)
C19 0.065(20) 0.096(34) 0.168(44) 0.048(29) 0.030(19) -0.032(19)
C21 0.023(10) 0.034(15) 0.075(15) 0.032(14) 0.017(11) 0.008(9)
C23 0.026(11) 0.037(16) 0.074(15) -0.002(14) 0.009(12) -0.004(10)
C24 0.064(16) 0.073(23) 0.073(15) 0.010(16) 0.037(14) -0.016(14)
C25 0.058(16) 0.060(22) 0.086(24) 0.016(15) 0.021(13) -0.001(11)
C26 0.055(15) 0.058(21) 0.080(15) 0.037(16) 0.015(14) 0.013(13)
C27 0.045(14) 0.043(17) 0.075(22) -0.003(13) 0.017(13) -0.019(13)
C28 0.031(11) 0.134(33) 0.102(26) -0.039(22) 0.006(14) -0.002(12)
C29 0.063(18) 0.130(34) 0.072(16) 0.019(24) 0.014(16) 0.033(19)
C31 0.080(14) 0.041(15) 0.037(14) 0.000(11) -0.008(12) -0.007(11)
C32 0.037(9) 0.079(17) 0.072(14) 0.003(18) 0.005(8) -0.036(14)
C33 0.060(14) 0.112(34) 0.099(22) -0.027(23) -0.024(13) 0.017(23)
C34 0.067(14) 0.072(23) 0.068(21) -0.009(15) -0.002(14) -0.039(12)
C35 0.115(20) 0.067(25) 0.049(19) -0.027(18) -0.005(14) 0.015(17)
C36 0.064(16) 0.043(19) 0.080(21) -0.025(15) -0.002(12) -0.020(13)
C37 0.036(12) 0.088(21) 0.059(18) 0.030(14) 0.015(11) 0.014(10)
C38 0.116(25) 0.062(24) 0.080(24) 0.031(18) 0.034(20) 0.006(19)
C39 0.253(56) 0.156(51) 0.144(47) -0.089(37) -0.109(44) 0.148(43)
C41 0.046(13) 0.022(14) 0.078(16) -0.001(14) -0.025(13) 0.002(10)
C43 0.055(17) 0.088(28) 0.098(19) 0.014(22) -0.003(18) -0.027(18)
C44 0.095(23) 0.087(27) 0.099(19) -0.052(21) -0.045(19) -0.025(17)
C45 0.140(29) 0.102(32) 0.050(21) 0.011(18) -0.067(19) -0.014(20)
C46 0.081(19) 0.047(20) 0.081(17) 0.022(17) -0.032(16) -0.013(15)
C47 0.051(19) 0.077(26) 0.131(39) 0.032(20) 0.006(21) -0.002(20)
C48 0.457(112) 0.647(196) 0.899(248) 0.611(188) -0.629(168) -0.457(128)
C49 0.169(40) 0.232(66) 0.044(18) -0.018(27) -0.011(24) -0.060(41)
C51 0.029(10) 0.050(17) 0.090(22) -0.001(14) -0.010(11) -0.003(9)
C52 0.052(10) 0.095(27) 0.039(12) -0.007(15) 0.001(8) 0.025(16)
C53 0.021(11) 0.075(20) 0.096(21) -0.012(14) 0.019(11) -0.010(10)
C54 0.034(12) 0.110(31) 0.092(26) 0.004(18) 0.020(14) -0.004(12)
C55 0.055(13) 0.056(20) 0.063(18) -0.002(15) 0.004(11) 0.009(12)
C56 0.046(13) 0.057(18) 0.033(12) -0.021(10) -0.012(8) 0.000(11)
C57 0.048(13) 0.040(15) 0.093(23) -0.018(13) -0.012(13) 0.014(9)
C58 0.124(27) 0.096(31) 0.061(22) -0.029(20) -0.029(20) 0.013(23)
C59 0.075(18) 0.074(24) 0.054(19) 0.000(14) 0.013(14) 0.010(16)
C61 0.050(13) 0.068(19) 0.053(18) 0.007(14) -0.006(11) -0.004(13)
C62 0.020(12) 0.070(19) 0.110(26) -0.009(16) 0.028(12) -0.022(11)
C63 0.093(19) 0.042(19) 0.085(24) -0.001(18) 0.030(15) -0.002(14)
C64 0.060(17) 0.077(25) 0.149(37) -0.001(20) 0.026(15) 0.043(17)
C65 0.036(15) 0.110(29) 0.138(36) -0.005(23) -0.002(18) 0.018(15)
C66 0.055(13) 0.034(16) 0.039(15) -0.005(12) 0.001(9) -0.007(10)
C67 0.080(16) 0.089(31) 0.073(27) 0.001(22) 0.008(12) -0.010(18)
C68 0.064(17) 0.070(24) 0.093(26) -0.003(17) -0.009(16) -0.018(16)
C69 0.090(23) 0.037(21) 0.175(45) 0.018(24) -0.033(20) -0.023(17)

loop_
_atom_site_label
_atom_site_type_symbol
_atom_site_fract_x
_atom_site_fract_y
_atom_site_fract_z
_atom_site_U_iso_or_equiv
_atom_site_thermal_displace_type
_atom_site_occupancy
_atom_site_calc_flag
_atom_site_refinement_flags
_atom_site_disorder_group
Bi1 Bi -1.64050(7) 0.25114(9) 0.34471(5) 0.0463(3) Uani 1 d . .
Bi2 Bi -1.12089(7) 0.24915(9) -0.15631(5) 0.0476(3) Uani 1 d . .
N1 N -1.7805(26) 0.1080(15) 0.4021(14) 0.062(6) Uani 1 d U .
N2 N -1.3915(24) 0.3228(15) 0.4464(17) 0.070(7) Uani 1 d U .
N3 N -1.8520(22) 0.3662(14) 0.2884(16) 0.055(6) Uani 1 d U .
N4 N -1.3526(26) 0.1643(18) -0.0488(19) 0.081(8) Uani 1 d U .
N5 N -0.8933(21) 0.1465(14) -0.2119(16) 0.055(6) Uani 1 d U .
N6 N -0.9953(26) 0.3896(18) -0.0967(15) 0.082(9) Uani 1 d U .
C11 C -1.4874(25) 0.1612(16) 0.3350(19) 0.057(7) Uani 1 d U .
C12 C -1.5118(29) 0.0988(14) 0.3927(21) 0.057(7) Uani 1 d U .
C13 C -1.4011(34) 0.0399(15) 0.3895(24) 0.076(9) Uani 1 d U .
H13 H -1.4138(34) -0.0010(15) 0.4236(24) 0.074(18) Uiso 1 calc R .
C14 C -1.2869(34) 0.0438(18) 0.3406(26) 0.082(10) Uani 1 d U .
H14 H -1.2211(34) 0.0059(18) 0.3432(26) 0.074(18) Uiso 1 calc R .
C15 C -1.2583(28) 0.0992(19) 0.2867(20) 0.066(8) Uani 1 d U .
H15 H -1.1778(28) 0.1008(19) 0.2515(20) 0.074(18) Uiso 1 calc R .
C16 C -1.3657(29) 0.1558(14) 0.2895(20) 0.054(7) Uani 1 d U .
H16 H -1.3472(29) 0.1951(14) 0.2537(20) 0.074(18) Uiso 1 calc R .
C17 C -1.6400(32) 0.0934(18) 0.4469(19) 0.072(9) Uani 1 d U .
H17A H -1.6302(32) 0.1274(18) 0.4940(19) 0.072(25) Uiso 1 calc R .
H17B H -1.6436(32) 0.0451(18) 0.4713(19) 0.072(25) Uiso 1 calc R .
C18 C -1.8135(51) 0.0598(31) 0.3435(34) 0.200(35) Uani 1 d U .
H18A H -1.7303(51) 0.0496(31) 0.3092(34) 0.113(21) Uiso 1 calc R .
H18B H -1.8889(51) 0.0784(31) 0.3077(34) 0.113(21) Uiso 1 calc R .
H18C H -1.8454(51) 0.0160(31) 0.3708(34) 0.113(21) Uiso 1 calc R .
C19 C -1.8966(32) 0.1205(22) 0.4477(29) 0.110(15) Uani 1 d U .
H19A H -1.8762(32) 0.1569(22) 0.4900(29) 0.113(21) Uiso 1 calc R .
H19B H -1.9261(32) 0.0766(22) 0.4757(29) 0.113(21) Uiso 1 calc R .
H19C H -1.9723(32) 0.1372(22) 0.4108(29) 0.113(21) Uiso 1 calc R .
C21 C -1.4931(20) 0.3240(14) 0.2649(19) 0.044(6) Uani 1 d U .
C22 C -1.4071(26) 0.3757(16) 0.3019(17) 0.040(6) Uiso 1 d . .
C23 C -1.3256(22) 0.4160(14) 0.2537(19) 0.046(6) Uani 1 d U .
H23 H -1.2670(22) 0.4501(14) 0.2804(19) 0.074(18) Uiso 1 calc R .
C24 C -1.3203(28) 0.4115(18) 0.1644(20) 0.070(8) Uani 1 d U .
H24 H -1.2594(28) 0.4409(18) 0.1324(20) 0.074(18) Uiso 1 calc R .
C25 C -1.4101(27) 0.3610(17) 0.1255(23) 0.068(8) Uani 1 d U .
H25 H -1.4065(27) 0.3555(17) 0.0663(23) 0.074(18) Uiso 1 calc R .
C26 C -1.5047(27) 0.3185(17) 0.1721(21) 0.064(8) Uani 1 d U .
H26 H -1.5715(27) 0.2884(17) 0.1458(21) 0.074(18) Uiso 1 calc R .
C27 C -1.4124(27) 0.3881(15) 0.3972(20) 0.054(7) Uani 1 d U .
H27A H -1.3386(27) 0.4229(15) 0.4127(20) 0.072(25) Uiso 1 calc R .
H27B H -1.5048(27) 0.4090(15) 0.4119(20) 0.072(25) Uiso 1 calc R .
C28 C -1.2477(23) 0.2870(19) 0.4364(22) 0.089(12) Uani 1 d U .
H28A H -1.2237(23) 0.2841(19) 0.3766(22) 0.113(21) Uiso 1 calc R .
H28B H -1.2514(23) 0.2391(19) 0.4602(22) 0.113(21) Uiso 1 calc R .
H28C H -1.1759(23) 0.3149(19) 0.4659(22) 0.113(21) Uiso 1 calc R .
C29 C -1.4263(30) 0.3268(21) 0.5350(21) 0.088(12) Uani 1 d U .
H29A H -1.4097(30) 0.2805(21) 0.5613(21) 0.113(21) Uiso 1 calc R .
H29B H -1.5257(30) 0.3398(21) 0.5414(21) 0.113(21) Uiso 1 calc R .
H29C H -1.3671(30) 0.3627(21) 0.5622(21) 0.113(21) Uiso 1 calc R .
C31 C -1.7706(27) 0.2180(15) 0.2275(16) 0.053(6) Uani 1 d U .
C32 C -1.9074(19) 0.2528(25) 0.2157(15) 0.062(6) Uani 1 d U .
C33 C -1.9878(27) 0.2396(28) 0.1483(20) 0.090(12) Uani 1 d U .
H33 H -2.0699(27) 0.2668(28) 0.1372(20) 0.074(18) Uiso 1 calc R .
C34 C -1.9458(29) 0.1829(18) 0.0931(20) 0.069(8) Uani 1 d U .
H34 H -2.0070(29) 0.1679(18) 0.0494(20) 0.074(18) Uiso 1 calc R .
C35 C -1.8131(36) 0.1495(19) 0.1038(20) 0.077(10) Uani 1 d U .
H35 H -1.7811(36) 0.1162(19) 0.0634(20) 0.074(18) Uiso 1 calc R .
C36 C -1.7312(28) 0.1648(16) 0.1720(20) 0.062(8) Uani 1 d U .
H36 H -1.6468(28) 0.1389(16) 0.1814(20) 0.074(18) Uiso 1 calc R .
C37 C -1.9521(24) 0.3125(18) 0.2784(19) 0.061(7) Uani 1 d U .
H37A H -2.0411(24) 0.3340(18) 0.2583(19) 0.072(25) Uiso 1 calc R .
H37B H -1.9708(24) 0.2907(18) 0.3338(19) 0.072(25) Uiso 1 calc R .
C38 C -1.8302(34) 0.4117(18) 0.2071(22) 0.086(11) Uani 1 d U .
H38A H -1.7589(34) 0.4483(18) 0.2178(22) 0.113(21) Uiso 1 calc R .
H38B H -1.9193(34) 0.4345(18) 0.1915(22) 0.113(21) Uiso 1 calc R .
H38C H -1.7987(34) 0.3810(18) 0.1612(22) 0.113(21) Uiso 1 calc R .
C39 C -1.8884(54) 0.4289(28) 0.3602(34) 0.184(30) Uani 1 d U .
H39A H -1.8112(54) 0.4634(28) 0.3622(34) 0.113(21) Uiso 1 calc R .
H39B H -1.8991(54) 0.4066(28) 0.4155(34) 0.113(21) Uiso 1 calc R .
H39C H -1.9761(54) 0.4531(28) 0.3449(34) 0.113(21) Uiso 1 calc R .
C41 C -1.2575(24) 0.1714(14) -0.2401(19) 0.049(6) Uani 1 d U .
C42 C -1.3519(36) 0.1197(23) -0.2073(24) 0.066(9) Uiso 1 d . .
C43 C -1.4291(32) 0.0834(20) -0.2432(25) 0.080(10) Uani 1 d U .
H43 H -1.4942(32) 0.0546(20) -0.2134(25) 0.074(18) Uiso 1 calc R .
C44 C -1.4261(35) 0.0821(20) -0.3348(24) 0.093(11) Uani 1 d U .
H44 H -1.4804(35) 0.0496(20) -0.3670(24) 0.074(18) Uiso 1 calc R .
C45 C -1.3354(40) 0.1332(22) -0.3722(22) 0.097(13) Uani 1 d U .
H45 H -1.3328(40) 0.1377(22) -0.4316(22) 0.074(18) Uiso 1 calc R .
C46 C -1.2541(31) 0.1750(18) -0.3252(22) 0.070(9) Uani 1 d U .
H46 H -1.1926(31) 0.2078(18) -0.3517(22) 0.074(18) Uiso 1 calc R .
C47 C -1.3314(35) 0.1029(23) -0.0950(28) 0.086(12) Uani 1 d U .
H47A H -1.4001(35) 0.0663(23) -0.0771(28) 0.072(25) Uiso 1 calc R .
H47B H -1.2356(35) 0.0844(23) -0.0839(28) 0.072(25) Uiso 1 calc R .
C48 C -1.4635(70) 0.1715(45) -0.0821(56) 0.668(149) Uani 1 d U .
H48A H -1.5094(70) 0.2144(45) -0.0605(56) 0.113(21) Uiso 1 calc R .
H48B H -1.5228(70) 0.1301(45) -0.0704(56) 0.113(21) Uiso 1 calc R .
H48C H -1.4499(70) 0.1761(45) -0.1428(56) 0.113(21) Uiso 1 calc R .
C49 C -1.3407(46) 0.1450(30) 0.0417(23) 0.148(22) Uani 1 d U .
H49A H -1.2411(46) 0.1432(30) 0.0579(23) 0.113(21) Uiso 1 calc R .
H49B H -1.3839(46) 0.0984(30) 0.0511(23) 0.113(21) Uiso 1 calc R .
H49C H -1.3893(46) 0.1808(30) 0.0758(23) 0.113(21) Uiso 1 calc R .
C51 C -0.9952(21) 0.2886(15) -0.2710(20) 0.056(7) Uani 1 d U .
C52 C -0.8545(22) 0.2602(24) -0.2847(15) 0.062(8) Uani 1 d U .
C53 C -0.7793(22) 0.2870(16) -0.3536(21) 0.064(8) Uani 1 d U .
H53 H -0.6875(22) 0.2689(16) -0.3638(21) 0.074(18) Uiso 1 calc R .
C54 C -0.8321(26) 0.3388(20) -0.4080(22) 0.079(10) Uani 1 d U .
H54 H -0.7766(26) 0.3544(20) -0.4540(22) 0.074(18) Uiso 1 calc R .
C55 C -0.9674(25) 0.3683(16) -0.3952(19) 0.058(7) Uani 1 d U .
H55 H -1.0034(25) 0.4038(16) -0.4317(19) 0.074(18) Uiso 1 calc R .
C56 C -1.0468(23) 0.3436(15) -0.3272(15) 0.045(6) Uani 1 d U .
H56 H -1.1373(23) 0.3634(15) -0.3175(15) 0.074(18) Uiso 1 calc R .
C57 C -0.7934(25) 0.2047(14) -0.2238(21) 0.060(7) Uani 1 d U .
H57A H -0.7039(25) 0.1858(14) -0.2466(21) 0.072(25) Uiso 1 calc R .
H57B H -0.7729(25) 0.2274(14) -0.1690(21) 0.072(25) Uiso 1 calc R .
C58 C -0.9037(37) 0.1035(21) -0.2952(22) 0.094(12) Uani 1 d U .
H58A H -0.9702(37) 0.0641(21) -0.2880(22) 0.113(21) Uiso 1 calc R .
H58B H -0.8107(37) 0.0845(21) -0.3097(22) 0.113(21) Uiso 1 calc R .
H58C H -0.9367(37) 0.1346(21) -0.3404(22) 0.113(21) Uiso 1 calc R .
C59 C -0.8490(30) 0.0950(18) -0.1438(20) 0.067(8) Uani 1 d U .
H59A H -0.9196(30) 0.0572(18) -0.1388(20) 0.113(21) Uiso 1 calc R .
H59B H -0.8411(30) 0.1202(18) -0.0902(20) 0.113(21) Uiso 1 calc R .
H59C H -0.7577(30) 0.0741(18) -0.1583(20) 0.113(21) Uiso 1 calc R .
C61 C -1.2816(26) 0.3413(17) -0.1575(19) 0.057(7) Uani 1 d U .
C62 C -1.2574(25) 0.4025(19) -0.1090(23) 0.067(9) Uani 1 d U .
C63 C -1.3602(32) 0.4596(18) -0.1042(22) 0.073(8) Uani 1 d U .
H63 H -1.3481(32) 0.4977(18) -0.0658(22) 0.074(18) Uiso 1 calc R .
C64 C -1.4770(31) 0.4572(20) -0.1574(28) 0.095(12) Uani 1 d U .
H64 H -1.5391(31) 0.4967(20) -0.1591(28) 0.074(18) Uiso 1 calc R .
C65 C -1.5079(30) 0.3930(22) -0.2128(26) 0.094(12) Uani 1 d U .
H65 H -1.5916(30) 0.3881(22) -0.2449(26) 0.074(18) Uiso 1 calc R .
C66 C -1.3951(25) 0.3397(15) -0.2115(16) 0.043(6) Uani 1 d U .
H66 H -1.4007(25) 0.3016(15) -0.2505(16) 0.074(18) Uiso 1 calc R .
C67 C -1.1335(29) 0.4033(21) -0.0489(23) 0.081(11) Uani 1 d U .
H67A H -1.1467(29) 0.3662(21) -0.0056(23) 0.072(25) Uiso 1 calc R .
H67B H -1.1285(29) 0.4499(21) -0.0203(23) 0.072(25) Uiso 1 calc R .
C68 C -0.9657(29) 0.4486(19) -0.1510(22) 0.076(9) Uani 1 d U .
H68A H -1.0463(29) 0.4568(19) -0.1883(22) 0.113(21) Uiso 1 calc R .
H68B H -0.8820(29) 0.4381(19) -0.1847(22) 0.113(21) Uiso 1 calc R .
H68C H -0.9487(29) 0.4912(19) -0.1171(22) 0.113(21) Uiso 1 calc R .
C69 C -0.8768(33) 0.3808(18) -0.0440(29) 0.101(14) Uani 1 d U .
H69A H -0.8931(33) 0.3409(18) -0.0057(29) 0.113(21) Uiso 1 calc R .
H69B H -0.8616(33) 0.4243(18) -0.0114(29) 0.113(21) Uiso 1 calc R .
H69C H -0.7934(33) 0.3712(18) -0.0784(29) 0.113(21) Uiso 1 calc R .

loop_
_atom_type_symbol
_atom_type_description
_atom_type_scat_dispersion_real
_atom_type_scat_dispersion_imag
_atom_type_scat_source
C C 0.0033 0.0016 'International Tables Vol C Tables 4.2.6.8 and 6.1.1.4'
H H 0.0000 0.0000 'International Tables Vol C Tables 4.2.6.8 and 6.1.1.4'
N N 0.0061 0.0033 'International Tables Vol C Tables 4.2.6.8 and 6.1.1.4'
Bi Bi -4.1077 10.2566 'International Tables Vol C Tables 4.2.6.8 and 6.1.1.4'

loop_
_geom_angle_atom_site_label_1
_geom_angle_atom_site_label_2
_geom_angle_atom_site_label_3
_geom_angle
_geom_angle_site_symmetry_1
_geom_angle_site_symmetry_3
_geom_angle_publ_flag
C11 Bi1 C31 94.9(10) . . ?
C11 Bi1 C21 91.0(9) . . ?
C31 Bi1 C21 92.2(10) . . ?
C11 Bi1 N3 159.0(9) . . ?
C31 Bi1 N3 67.0(9) . . ?
C21 Bi1 N3 79.6(7) . . ?
C11 Bi1 N1 69.3(8) . . ?
C31 Bi1 N1 77.2(8) . . ?
C21 Bi1 N1 156.3(9) . . ?
N3 Bi1 N1 114.3(7) . . ?
C11 Bi1 N2 82.7(8) . . ?
C31 Bi1 N2 157.2(8) . . ?
C21 Bi1 N2 65.2(9) . . ?
N3 Bi1 N2 109.5(7) . . ?
N1 Bi1 N2 122.2(7) . . ?
C51 Bi2 C61 95.4(10) . . ?
C51 Bi2 C41 92.1(10) . . ?
C61 Bi2 C41 95.6(9) . . ?
C51 Bi2 N5 66.7(8) . . ?
C61 Bi2 N5 161.3(9) . . ?
C41 Bi2 N5 80.3(7) . . ?
C51 Bi2 N6 76.4(8) . . ?
C61 Bi2 N6 67.0(9) . . ?
C41 Bi2 N6 157.6(9) . . ?
N5 Bi2 N6 111.4(7) . . ?
C51 Bi2 N4 159.6(9) . . ?
C61 Bi2 N4 85.7(9) . . ?
C41 Bi2 N4 67.6(9) . . ?
N5 Bi2 N4 109.1(8) . . ?
N6 Bi2 N4 122.2(7) . . ?
C18 N1 C19 107.8(32) . . ?
C18 N1 C17 113.9(37) . . ?
C19 N1 C17 119.5(29) . . ?
C18 N1 Bi1 118.6(27) . . ?
C19 N1 Bi1 110.8(23) . . ?
C17 N1 Bi1 85.5(14) . . ?
C29 N2 C27 116.4(26) . . ?
C29 N2 C28 109.1(24) . . ?
C27 N2 C28 115.6(25) . . ?
C29 N2 Bi1 110.4(20) . . ?
C27 N2 Bi1 89.1(16) . . ?
C28 N2 Bi1 115.1(18) . . ?
C37 N3 C38 113.1(25) . . ?
C37 N3 C39 116.5(29) . . ?
C38 N3 C39 101.8(30) . . ?
C37 N3 Bi1 88.1(16) . . ?
C38 N3 Bi1 122.5(16) . . ?
C39 N3 Bi1 115.5(19) . . ?
C48 N4 C47 89.3(57) . . ?
C48 N4 C49 121.7(52) . . ?
C47 N4 C49 107.4(36) . . ?
C48 N4 Bi2 108.2(41) . . ?
C47 N4 Bi2 91.9(20) . . ?
C49 N4 Bi2 125.8(21) . . ?
C57 N5 C59 113.2(22) . . ?
C57 N5 C58 108.7(25) . . ?
C59 N5 C58 107.0(26) . . ?
C57 N5 Bi2 91.3(15) . . ?
C59 N5 Bi2 113.4(16) . . ?
C58 N5 Bi2 122.4(17) . . ?
C69 N6 C68 107.0(24) . . ?
C69 N6 C67 113.9(28) . . ?
C68 N6 C67 109.7(30) . . ?
C69 N6 Bi2 113.2(23) . . ?
C68 N6 Bi2 124.1(19) . . ?
C67 N6 Bi2 88.0(17) . . ?
C16 C11 C12 113.2(27) . . ?
C16 C11 Bi1 130.0(21) . . ?
C12 C11 Bi1 116.5(21) . . ?
C17 C12 C11 121.9(25) . . ?
C17 C12 C13 122.0(27) . . ?
C11 C12 C13 116.0(29) . . ?
C14 C13 C12 122.5(31) . . ?
C13 C14 C15 124.4(31) . . ?
C14 C15 C16 113.1(29) . . ?
C11 C16 C15 130.8(29) . . ?
C12 C17 N1 115.2(24) . . ?
C22 C21 C26 120.7(23) . . ?
C22 C21 Bi1 121.9(22) . . ?
C26 C21 Bi1 117.2(19) . . ?
C23 C22 C21 119.5(27) . . ?
C23 C22 C27 120.3(26) . . ?
C21 C22 C27 120.1(25) . . ?
C22 C23 C24 124.3(26) . . ?
C23 C24 C25 117.0(25) . . ?
C26 C25 C24 122.1(32) . . ?
C25 C26 C21 115.9(29) . . ?
N2 C27 C22 113.3(25) . . ?
C36 C31 C32 118.6(26) . . ?
C36 C31 Bi1 124.2(20) . . ?
C32 C31 Bi1 117.0(19) . . ?
C33 C32 C31 121.6(34) . . ?
C33 C32 C37 119.4(32) . . ?
C31 C32 C37 118.7(21) . . ?
C32 C33 C34 118.0(35) . . ?
C35 C34 C33 120.2(26) . . ?
C36 C35 C34 120.5(29) . . ?
C35 C36 C31 120.3(29) . . ?
N3 C37 C32 114.1(20) . . ?
C46 C41 C42 114.6(28) . . ?
C46 C41 Bi2 121.3(21) . . ?
C42 C41 Bi2 124.1(25) . . ?
C43 C42 C41 128.6(40) . . ?
C43 C42 C47 116.7(37) . . ?
C41 C42 C47 114.3(30) . . ?
C42 C43 C44 119.5(36) . . ?
C45 C44 C43 114.8(26) . . ?
C46 C45 C44 121.0(34) . . ?
C45 C46 C41 121.2(32) . . ?
N4 C47 C42 111.1(30) . . ?
C56 C51 C52 118.5(26) . . ?
C56 C51 Bi2 122.9(17) . . ?
C52 C51 Bi2 118.4(21) . . ?
C53 C52 C51 116.9(30) . . ?
C53 C52 C57 123.0(23) . . ?
C51 C52 C57 120.0(24) . . ?
C54 C53 C52 123.6(25) . . ?
C53 C54 C55 120.6(28) . . ?
C56 C55 C54 118.1(28) . . ?
C55 C56 C51 122.2(23) . . ?
N5 C57 C52 110.2(22) . . ?
C66 C61 C62 119.2(29) . . ?
C66 C61 Bi2 120.3(22) . . ?
C62 C61 Bi2 120.2(21) . . ?
C61 C62 C63 121.7(29) . . ?
C61 C62 C67 118.8(30) . . ?
C63 C62 C67 118.7(32) . . ?
C64 C63 C62 118.4(33) . . ?
C63 C64 C65 122.0(29) . . ?
C66 C65 C64 113.2(28) . . ?
C61 C66 C65 124.3(29) . . ?
C62 C67 N6 110.3(28) . . ?

loop_
_geom_bond_atom_site_label_1
_geom_bond_atom_site_label_2
_geom_bond_distance
_geom_bond_site_symmetry_2
_geom_bond_publ_flag
Bi1 C11 2.19(3) . ?
Bi1 C31 2.27(2) . ?
Bi1 C21 2.29(2) . ?
Bi1 N3 3.02(2) . ?
Bi1 N1 3.08(2) . ?
Bi1 N2 3.10(3) . ?
Bi2 C51 2.26(3) . ?
Bi2 C61 2.26(3) . ?
Bi2 C41 2.32(2) . ?
Bi2 N5 2.97(2) . ?
Bi2 N6 2.99(3) . ?
Bi2 N4 3.15(2) . ?
N1 C18 1.31(4) . ?
N1 C19 1.31(4) . ?
N1 C17 1.51(4) . ?
N2 C29 1.42(4) . ?
N2 C27 1.44(4) . ?
N2 C28 1.50(3) . ?
N3 C37 1.37(4) . ?
N3 C38 1.54(4) . ?
N3 C39 1.65(5) . ?
N4 C48 1.16(5) . ?
N4 C47 1.36(5) . ?
N4 C49 1.46(4) . ?
N5 C57 1.43(3) . ?
N5 C59 1.48(4) . ?
N5 C58 1.53(4) . ?
N6 C69 1.38(4) . ?
N6 C68 1.41(4) . ?
N6 C67 1.51(4) . ?
C11 C16 1.34(4) . ?
C11 C12 1.48(4) . ?
C12 C17 1.47(4) . ?
C12 C13 1.50(4) . ?
C13 C14 1.31(5) . ?
C14 C15 1.35(5) . ?
C15 C16 1.45(4) . ?
C21 C22 1.37(4) . ?
C21 C26 1.45(4) . ?
C22 C23 1.30(3) . ?
C22 C27 1.50(4) . ?
C23 C24 1.40(4) . ?
C24 C25 1.39(4) . ?
C25 C26 1.39(4) . ?
C31 C36 1.36(4) . ?
C31 C32 1.44(4) . ?
C32 C33 1.31(3) . ?
C32 C37 1.53(4) . ?
C33 C34 1.41(5) . ?
C34 C35 1.39(4) . ?
C35 C36 1.34(4) . ?
C41 C46 1.33(4) . ?
C41 C42 1.40(4) . ?
C42 C43 1.13(4) . ?
C42 C47 1.79(5) . ?
C43 C44 1.43(5) . ?
C44 C45 1.39(5) . ?
C45 C46 1.30(4) . ?
C51 C56 1.42(4) . ?
C51 C52 1.43(3) . ?
C52 C53 1.38(4) . ?
C52 C57 1.51(4) . ?
C53 C54 1.37(4) . ?
C54 C55 1.39(3) . ?
C55 C56 1.37(3) . ?
C61 C66 1.35(4) . ?
C61 C62 1.38(4) . ?
C62 C63 1.42(4) . ?
C62 C67 1.48(4) . ?
C63 C64 1.37(5) . ?
C64 C65 1.49(5) . ?
C65 C66 1.44(4) . ?
